data_1551689
loop_
_publ_author_name
'SUDO, Reiji'
'YOSHIOKA, Daisuke'
'MIKURIYA, Masahiro'
'SAKIYAMA, Hiroshi'

_publ_section_title
;
 Structural Features of Hexakis-DMSO Nickel(II) Complex Cations:
 Pseudo-S6- and Pseudo-S4-Propeller-Like Structures
;
_journal_issue 0
_journal_name_full 'X-ray Structure Analysis Online'
_journal_page_first 17
_journal_paper_doi 10.2116/xraystruct.29.17
_journal_volume 29
_journal_year 2013
_chemical_formula_sum 'C60 H76 B2 Ni O6 S6'
_chemical_formula_weight 1165.90
_space_group_IT_number 2
_space_group_name_Hall '-P 1'
_space_group_name_H-M_alt 'P -1'
_symmetry_cell_setting triclinic
_symmetry_space_group_name_Hall '-P 1'
_symmetry_space_group_name_H-M 'P -1'
_atom_sites_solution_hydrogens geom
_atom_sites_solution_primary direct
_atom_sites_solution_secondary difmap
_audit_creation_method SHELXL-97
_cell_angle_alpha 61.745(2)
_cell_angle_beta 89.999(2)
_cell_angle_gamma 63.942(2)
_cell_formula_units_Z 1
_cell_length_a 12.4224(17)
_cell_length_b 12.5588(18)
_cell_length_c 12.9099(18)
_cell_measurement_temperature 90(2)
_cell_volume 1537.8(4)
_computing_cell_refinement 'Bruker SMART'
_computing_data_collection 'Bruker SMART'
_computing_data_reduction 'Bruker SAINT'
_computing_molecular_graphics 'Bruker SHELXL'
_computing_publication_material 'Bruker SHELXL'
_computing_structure_refinement 'SHELXL-97 (Sheldrick, 1997)'
_computing_structure_solution 'SHELXS-97 (Sheldrick, 1990)'
_diffrn_ambient_temperature 90(2)
_diffrn_measured_fraction_theta_full 0.992
_diffrn_measured_fraction_theta_max 0.866
_diffrn_measurement_device_type 'CCD area detector'
_diffrn_measurement_method 'psi and omega scans'
_diffrn_radiation_monochromator graphite
_diffrn_radiation_source 'fine-focus sealed tube'
_diffrn_radiation_type MoK\a
_diffrn_radiation_wavelength 0.71073
_diffrn_reflns_av_R_equivalents 0.0158
_diffrn_reflns_av_sigmaI/netI 0.0325
_diffrn_reflns_limit_h_max 16
_diffrn_reflns_limit_h_min -16
_diffrn_reflns_limit_k_max 16
_diffrn_reflns_limit_k_min -8
_diffrn_reflns_limit_l_max 16
_diffrn_reflns_limit_l_min -14
_diffrn_reflns_number 9586
_diffrn_reflns_theta_full 25.00
_diffrn_reflns_theta_max 28.60
_diffrn_reflns_theta_min 1.86
_exptl_absorpt_coefficient_mu 0.566
_exptl_absorpt_correction_T_max 0.8440
_exptl_absorpt_correction_T_min 0.8264
_exptl_absorpt_correction_type empirical
_exptl_absorpt_process_details SADABS
_exptl_crystal_colour green
_exptl_crystal_density_diffrn 1.259
_exptl_crystal_density_method 'not measured'
_exptl_crystal_description block
_exptl_crystal_F_000 618
_exptl_crystal_size_max 0.35
_exptl_crystal_size_mid 0.35
_exptl_crystal_size_min 0.31
_refine_diff_density_max 1.525
_refine_diff_density_min -0.319
_refine_diff_density_rms 0.067
_refine_ls_extinction_method none
_refine_ls_goodness_of_fit_ref 1.034
_refine_ls_hydrogen_treatment constr
_refine_ls_matrix_type full
_refine_ls_number_parameters 448
_refine_ls_number_reflns 6820
_refine_ls_number_restraints 0
_refine_ls_restrained_S_all 1.034
_refine_ls_R_factor_all 0.0508
_refine_ls_R_factor_gt 0.0467
_refine_ls_shift/su_max 0.001
_refine_ls_shift/su_mean 0.000
_refine_ls_structure_factor_coef Fsqd
_refine_ls_weighting_details 'calc w=1/[\s^2^(Fo^2^)+(0.0778P)^2^+0.6884P] where P=(Fo^2^+2Fc^2^)/3'
_refine_ls_weighting_scheme calc
_refine_ls_wR_factor_gt 0.1279
_refine_ls_wR_factor_ref 0.1315
_reflns_number_gt 6146
_reflns_number_total 6820
_reflns_threshold_expression >2sigma(I)
_cod_data_source_file 29_17_1.txt
_cod_data_source_block nidmsob
_cod_depositor_comments
;
The following automatic conversions were performed:

'_symmetry_cell_setting' value 'Triclinic' changed to 'triclinic'
according to
/home/andrius/struct/COD-crude-data/automatic-downloads/current/J-STAGE/lib/dictionaries/cif_core.dic
dictionary named 'cif_core.dic' version 2.4.2 from 2011-04-26.

Automatic conversion script
Id: cif_fix_values 6524 2018-11-02 12:15:13Z antanas 
;
_cod_original_sg_symbol_H-M P-1
_cod_database_code 1551689

loop_
_symmetry_equiv_pos_as_xyz
'x, y, z'
'-x, -y, -z'

loop_
_atom_site_label
_atom_site_type_symbol
_atom_site_fract_x
_atom_site_fract_y
_atom_site_fract_z
_atom_site_U_iso_or_equiv
_atom_site_adp_type
_atom_site_occupancy
_atom_site_symmetry_multiplicity
_atom_site_calc_flag
_atom_site_refinement_flags
_atom_site_disorder_assembly
_atom_site_disorder_group
Ni1 Ni 0.5000 0.0000 0.5000 0.01826(11) Uani 1 2 d S . .
S1A S 0.49142(10) -0.11654(11) 0.76988(9) 0.0288(2) Uani 0.50 1 d P A 1
S2A S 0.77068(16) -0.10491(19) 0.60664(16) 0.0289(3) Uani 0.50 1 d P B 1
S3A S 0.37436(14) 0.27330(14) 0.50125(13) 0.0274(3) Uani 0.50 1 d P C 1
O1A O 0.4146(3) -0.0233(3) 0.6383(3) 0.0300(6) Uani 0.50 1 d P A 1
O2A O 0.6351(3) -0.0011(3) 0.5911(3) 0.0320(7) Uani 0.50 1 d P B 1
O3A O 0.3874(14) 0.2163(15) 0.4192(11) 0.0223(16) Uani 0.50 1 d P C 1
C1A C 0.4954(8) -0.2763(7) 0.8240(7) 0.0468(18) Uani 0.50 1 d P A 1
H1A H 0.5000 -0.2961 0.7588 0.070 Uiso 0.50 1 calc PR A 1
H1B H 0.4200 -0.2705 0.8501 0.070 Uiso 0.50 1 calc PR A 1
H1C H 0.5684 -0.3511 0.8932 0.070 Uiso 0.50 1 calc PR A 1
C2A C 0.3910(5) -0.0544(6) 0.8510(5) 0.0420(12) Uani 0.50 1 d P A 1
H2A H 0.3534 0.0471 0.8089 0.063 Uiso 0.50 1 calc PR A 1
H2B H 0.4389 -0.0976 0.9338 0.063 Uiso 0.50 1 calc PR A 1
H2C H 0.3255 -0.0787 0.8547 0.063 Uiso 0.50 1 calc PR A 1
C3A C 0.8201(5) -0.2476(7) 0.7595(5) 0.0486(13) Uani 0.50 1 d P B 1
H3A H 0.7616 -0.2826 0.7731 0.073 Uiso 0.50 1 calc PR B 1
H3B H 0.8230 -0.2166 0.8157 0.073 Uiso 0.50 1 calc PR B 1
H3C H 0.9030 -0.3222 0.7739 0.073 Uiso 0.50 1 calc PR B 1
C4A C 0.8560(5) -0.0322(7) 0.6279(8) 0.0645(19) Uani 0.50 1 d P B 1
H4A H 0.8391 0.0517 0.5506 0.097 Uiso 0.50 1 calc PR B 1
H4B H 0.9449 -0.1004 0.6560 0.097 Uiso 0.50 1 calc PR B 1
H4C H 0.8312 -0.0074 0.6890 0.097 Uiso 0.50 1 calc PR B 1
C5A C 0.4567(14) 0.3653(16) 0.4535(13) 0.032(2) Uani 0.50 1 d P C 1
H5A H 0.5432 0.3031 0.5024 0.048 Uiso 0.50 1 calc PR C 1
H5B H 0.4184 0.4449 0.4643 0.048 Uiso 0.50 1 calc PR C 1
H5C H 0.4539 0.3987 0.3673 0.048 Uiso 0.50 1 calc PR C 1
C6A C 0.2196(5) 0.4151(6) 0.4381(6) 0.0495(14) Uani 0.50 1 d P C 1
H6A H 0.1616 0.3794 0.4560 0.074 Uiso 0.50 1 calc PR C 1
H6B H 0.2044 0.4724 0.3496 0.074 Uiso 0.50 1 calc PR C 1
H6C H 0.2074 0.4720 0.4738 0.074 Uiso 0.50 1 calc PR C 1
S1B S 0.40024(8) -0.03520(10) 0.72975(8) 0.02043(19) Uani 0.50 1 d P A 2
S2B S 0.77772(15) -0.08197(17) 0.56073(13) 0.0218(3) Uani 0.50 1 d P A 2
S3B S 0.32860(12) 0.29568(12) 0.45721(12) 0.0240(3) Uani 0.50 1 d P A 2
O1B O 0.4904(2) 0.0003(3) 0.6594(2) 0.0192(5) Uani 0.50 1 d P A 2
O2B O 0.6448(2) 0.0398(3) 0.4962(2) 0.0177(5) Uani 0.50 1 d P A 2
O3B O 0.3793(13) 0.2083(15) 0.3972(11) 0.0209(15) Uani 0.50 1 d P A 2
C1B C 0.4697(6) -0.2184(6) 0.8061(6) 0.0290(12) Uani 0.50 1 d P A 2
H1D H 0.4897 -0.2476 0.7472 0.043 Uiso 0.50 1 calc PR A 2
H1E H 0.4120 -0.2470 0.8459 0.043 Uiso 0.50 1 calc PR A 2
H1F H 0.5460 -0.2621 0.8676 0.043 Uiso 0.50 1 calc PR A 2
C2B C 0.4244(5) -0.0165(5) 0.8555(4) 0.0278(9) Uani 0.50 1 d P A 2
H2D H 0.4417 0.0602 0.8289 0.042 Uiso 0.50 1 calc PR A 2
H2E H 0.4951 -0.1032 0.9210 0.042 Uiso 0.50 1 calc PR A 2
H2F H 0.3497 0.0038 0.8854 0.042 Uiso 0.50 1 calc PR A 2
C3B C 0.7966(4) -0.1325(6) 0.7170(4) 0.0386(11) Uani 0.50 1 d P A 2
H3D H 0.7822 -0.0531 0.7239 0.058 Uiso 0.50 1 calc PR A 2
H3E H 0.8811 -0.2098 0.7640 0.058 Uiso 0.50 1 calc PR A 2
H3F H 0.7367 -0.1622 0.7490 0.058 Uiso 0.50 1 calc PR A 2
C4B C 0.8693(4) -0.0014(4) 0.5242(4) 0.0296(9) Uani 0.50 1 d P A 2
H4D H 0.8385 0.0721 0.4376 0.044 Uiso 0.50 1 calc PR A 2
H4E H 0.9558 -0.0710 0.5409 0.044 Uiso 0.50 1 calc PR A 2
H4F H 0.8647 0.0395 0.5737 0.044 Uiso 0.50 1 calc PR A 2
C5B C 0.4420(13) 0.3403(15) 0.4751(13) 0.038(2) Uani 0.50 1 d P A 2
H5D H 0.5152 0.2574 0.5406 0.057 Uiso 0.50 1 calc PR A 2
H5E H 0.4072 0.4123 0.4958 0.057 Uiso 0.50 1 calc PR A 2
H5F H 0.4661 0.3758 0.3988 0.057 Uiso 0.50 1 calc PR A 2
C6B C 0.2108(4) 0.4615(4) 0.3385(5) 0.0330(9) Uani 0.50 1 d P A 2
H6D H 0.1462 0.4518 0.3067 0.050 Uiso 0.50 1 calc PR A 2
H6E H 0.2465 0.5016 0.2730 0.050 Uiso 0.50 1 calc PR A 2
H6F H 0.1742 0.5230 0.3702 0.050 Uiso 0.50 1 calc PR A 2
B1 B 0.7515(2) 0.5074(3) 0.2248(2) 0.0306(5) Uani 1 1 d . . .
C7 C 0.7906(2) 0.6287(2) 0.1765(2) 0.0335(5) Uani 1 1 d . . .
C8 C 0.7425(2) 0.7371(3) 0.0535(2) 0.0395(5) Uani 1 1 d . . .
H8A H 0.6905 0.7354 0.0010 0.047 Uiso 1 1 calc R . .
C9 C 0.7668(3) 0.8466(3) 0.0045(3) 0.0484(7) Uani 1 1 d . . .
H9A H 0.7307 0.9182 -0.0791 0.058 Uiso 1 1 calc R . .
C10 C 0.8433(3) 0.8513(3) 0.0774(3) 0.0541(8) Uani 1 1 d . . .
H10A H 0.8613 0.9252 0.0446 0.065 Uiso 1 1 calc R . .
C11 C 0.8932(3) 0.7474(4) 0.1980(3) 0.0551(8) Uani 1 1 d . . .
H11A H 0.9464 0.7493 0.2493 0.066 Uiso 1 1 calc R . .
C12 C 0.8663(2) 0.6383(3) 0.2467(2) 0.0432(6) Uani 1 1 d . . .
H12A H 0.9013 0.5684 0.3309 0.052 Uiso 1 1 calc R . .
C13 C 0.8019(2) 0.4027(2) 0.37386(19) 0.0338(5) Uani 1 1 d . . .
C14 C 0.9289(2) 0.3196(3) 0.4320(2) 0.0481(7) Uani 1 1 d . . .
H14A H 0.9857 0.3260 0.3832 0.058 Uiso 1 1 calc R . .
C15 C 0.9766(3) 0.2279(3) 0.5574(2) 0.0505(7) Uani 1 1 d . . .
H15A H 1.0638 0.1746 0.5924 0.061 Uiso 1 1 calc R . .
C16 C 0.8966(3) 0.2146(3) 0.6309(2) 0.0410(6) Uani 1 1 d . . .
H16A H 0.9279 0.1524 0.7167 0.049 Uiso 1 1 calc R . .
C17 C 0.7711(2) 0.2929(2) 0.5776(2) 0.0362(5) Uani 1 1 d . . .
H17A H 0.7152 0.2842 0.6271 0.043 Uiso 1 1 calc R . .
C18 C 0.7246(2) 0.3852(2) 0.45166(19) 0.0313(4) Uani 1 1 d . . .
H18A H 0.6373 0.4381 0.4175 0.038 Uiso 1 1 calc R . .
C19 C 0.5989(2) 0.5858(2) 0.18585(18) 0.0315(5) Uani 1 1 d . . .
C20 C 0.5297(2) 0.6927(2) 0.2086(2) 0.0372(5) Uani 1 1 d . . .
H20A H 0.5726 0.7202 0.2427 0.045 Uiso 1 1 calc R . .
C21 C 0.4009(2) 0.7594(2) 0.1827(2) 0.0427(6) Uani 1 1 d . . .
H21A H 0.3577 0.8308 0.1997 0.051 Uiso 1 1 calc R . .
C22 C 0.3352(2) 0.7227(3) 0.1324(2) 0.0447(6) Uani 1 1 d . . .
H22A H 0.2472 0.7677 0.1153 0.054 Uiso 1 1 calc R . .
C23 C 0.3998(2) 0.6193(3) 0.1074(2) 0.0410(6) Uani 1 1 d . . .
H23A H 0.3561 0.5936 0.0720 0.049 Uiso 1 1 calc R . .
C24 C 0.5294(2) 0.5527(2) 0.13432(19) 0.0355(5) Uani 1 1 d . . .
H24A H 0.5718 0.4818 0.1167 0.043 Uiso 1 1 calc R . .
C25 C 0.81186(19) 0.4094(2) 0.16627(18) 0.0291(4) Uani 1 1 d . . .
C26 C 0.8087(2) 0.2844(2) 0.2140(2) 0.0377(5) Uani 1 1 d . . .
H26A H 0.7705 0.2598 0.2786 0.045 Uiso 1 1 calc R . .
C27 C 0.8587(2) 0.1960(2) 0.1708(2) 0.0412(6) Uani 1 1 d . . .
H27A H 0.8552 0.1122 0.2065 0.049 Uiso 1 1 calc R . .
C28 C 0.9138(2) 0.2292(3) 0.0757(2) 0.0375(5) Uani 1 1 d . . .
H28A H 0.9479 0.1689 0.0456 0.045 Uiso 1 1 calc R . .
C29 C 0.9185(2) 0.3510(3) 0.0253(2) 0.0334(5) Uani 1 1 d . . .
H29A H 0.9560 0.3750 -0.0401 0.040 Uiso 1 1 calc R . .
C30 C 0.86826(19) 0.4388(2) 0.07018(19) 0.0303(4) Uani 1 1 d . . .
H30A H 0.8725 0.5222 0.0340 0.036 Uiso 1 1 calc R . .

loop_
_atom_site_aniso_label
_atom_site_aniso_U_11
_atom_site_aniso_U_22
_atom_site_aniso_U_33
_atom_site_aniso_U_23
_atom_site_aniso_U_13
_atom_site_aniso_U_12
Ni1 0.01562(17) 0.01841(17) 0.01656(17) -0.00840(13) 0.00481(12) -0.00623(13)
S1A 0.0310(6) 0.0300(5) 0.0217(5) -0.0126(4) 0.0108(4) -0.0135(5)
S2A 0.0210(6) 0.0299(8) 0.0355(9) -0.0197(8) 0.0052(7) -0.0097(5)
S3A 0.0309(7) 0.0288(6) 0.0290(7) -0.0189(6) 0.0143(5) -0.0156(6)
O1A 0.0266(14) 0.0287(15) 0.0241(14) -0.0107(12) 0.0105(12) -0.0095(12)
O2A 0.0223(14) 0.0341(16) 0.0361(17) -0.0184(14) 0.0058(12) -0.0115(13)
O3A 0.028(3) 0.019(2) 0.022(4) -0.014(2) 0.010(3) -0.0104(17)
C1A 0.073(5) 0.029(4) 0.028(3) -0.009(3) 0.021(3) -0.022(4)
C2A 0.045(3) 0.039(3) 0.033(3) -0.022(2) 0.022(2) -0.012(2)
C3A 0.033(3) 0.062(4) 0.034(2) -0.027(3) 0.004(2) -0.010(2)
C4A 0.033(3) 0.063(4) 0.120(6) -0.061(4) 0.012(3) -0.027(3)
C5A 0.028(3) 0.043(5) 0.039(4) -0.026(4) 0.021(3) -0.024(3)
C6A 0.029(2) 0.050(3) 0.087(5) -0.052(3) 0.018(3) -0.016(2)
S1B 0.0160(4) 0.0256(5) 0.0186(4) -0.0120(4) 0.0069(3) -0.0092(4)
S2B 0.0167(5) 0.0227(6) 0.0239(7) -0.0120(6) 0.0037(6) -0.0088(4)
S3B 0.0197(6) 0.0222(5) 0.0269(6) -0.0135(5) 0.0069(5) -0.0076(5)
O1B 0.0179(12) 0.0245(13) 0.0174(11) -0.0120(10) 0.0078(10) -0.0111(10)
O2B 0.0126(11) 0.0182(12) 0.0177(12) -0.0082(10) 0.0017(9) -0.0056(10)
O3B 0.020(2) 0.019(2) 0.027(4) -0.017(2) 0.008(3) -0.0065(16)
C1B 0.037(3) 0.026(3) 0.026(3) -0.013(3) 0.014(2) -0.018(3)
C2B 0.034(2) 0.036(3) 0.023(2) -0.0201(19) 0.0141(17) -0.020(2)
C3B 0.028(2) 0.053(3) 0.021(2) -0.015(2) -0.0032(17) -0.014(2)
C4B 0.0237(19) 0.0235(19) 0.042(2) -0.0161(18) 0.0030(17) -0.0134(16)
C5B 0.027(4) 0.044(6) 0.050(7) -0.033(5) 0.008(4) -0.013(3)
C6B 0.0213(19) 0.0172(19) 0.046(3) -0.0118(18) 0.0021(18) -0.0039(15)
B1 0.0323(12) 0.0289(12) 0.0198(10) -0.0117(9) 0.0085(9) -0.0083(10)
C7 0.0341(11) 0.0347(11) 0.0299(10) -0.0203(9) 0.0162(9) -0.0120(9)
C8 0.0522(14) 0.0341(12) 0.0331(11) -0.0202(10) 0.0166(11) -0.0195(11)
C9 0.0654(17) 0.0361(13) 0.0487(14) -0.0266(12) 0.0347(14) -0.0245(13)
C10 0.0584(17) 0.0562(17) 0.082(2) -0.0521(17) 0.0509(17) -0.0372(15)
C11 0.0470(15) 0.080(2) 0.077(2) -0.0601(19) 0.0357(15) -0.0403(16)
C12 0.0364(12) 0.0596(16) 0.0418(13) -0.0329(12) 0.0199(11) -0.0233(12)
C13 0.0368(12) 0.0321(11) 0.0227(9) -0.0146(9) 0.0101(9) -0.0097(9)
C14 0.0365(13) 0.0526(15) 0.0239(11) -0.0139(10) 0.0099(9) -0.0054(11)
C15 0.0410(14) 0.0513(16) 0.0258(11) -0.0126(11) 0.0037(10) -0.0063(12)
C16 0.0562(15) 0.0374(13) 0.0212(10) -0.0136(9) 0.0082(10) -0.0191(11)
C17 0.0541(14) 0.0376(12) 0.0256(10) -0.0188(9) 0.0178(10) -0.0270(11)
C18 0.0392(12) 0.0295(11) 0.0270(10) -0.0170(9) 0.0116(9) -0.0162(9)
C19 0.0337(11) 0.0236(10) 0.0193(9) -0.0062(8) 0.0089(8) -0.0064(9)
C20 0.0434(13) 0.0283(11) 0.0309(11) -0.0128(9) 0.0194(10) -0.0141(10)
C21 0.0456(14) 0.0249(11) 0.0377(12) -0.0107(9) 0.0240(11) -0.0090(10)
C22 0.0317(12) 0.0344(12) 0.0321(11) -0.0046(10) 0.0121(10) -0.0037(10)
C23 0.0353(12) 0.0363(12) 0.0269(10) -0.0086(9) 0.0041(9) -0.0083(10)
C24 0.0334(11) 0.0297(11) 0.0208(9) -0.0093(8) 0.0038(8) -0.0032(9)
C25 0.0256(10) 0.0264(10) 0.0218(9) -0.0104(8) 0.0045(8) -0.0053(8)
C26 0.0378(12) 0.0275(11) 0.0318(11) -0.0122(9) 0.0149(10) -0.0081(10)
C27 0.0387(13) 0.0280(11) 0.0469(14) -0.0188(10) 0.0140(11) -0.0103(10)
C28 0.0294(11) 0.0399(13) 0.0435(13) -0.0287(11) 0.0099(10) -0.0100(10)
C29 0.0273(10) 0.0449(13) 0.0301(10) -0.0244(10) 0.0106(8) -0.0145(10)
C30 0.0283(10) 0.0340(11) 0.0256(10) -0.0161(9) 0.0069(8) -0.0128(9)

loop_
_atom_type_symbol
_atom_type_description
_atom_type_scat_dispersion_real
_atom_type_scat_dispersion_imag
_atom_type_scat_source
C C 0.0033 0.0016 'International Tables Vol C Tables 4.2.6.8 and 6.1.1.4'
H H 0.0000 0.0000 'International Tables Vol C Tables 4.2.6.8 and 6.1.1.4'
B B 0.0013 0.0007 'International Tables Vol C Tables 4.2.6.8 and 6.1.1.4'
O O 0.0106 0.0060 'International Tables Vol C Tables 4.2.6.8 and 6.1.1.4'
S S 0.1246 0.1234 'International Tables Vol C Tables 4.2.6.8 and 6.1.1.4'
Ni Ni 0.3393 1.1124 'International Tables Vol C Tables 4.2.6.8 and 6.1.1.4'

loop_
_geom_angle_atom_site_label_1
_geom_angle_atom_site_label_2
_geom_angle_atom_site_label_3
_geom_angle
_geom_angle_site_symmetry_1
_geom_angle_site_symmetry_3
O3B Ni1 O3B 180.0(8) . 2_656
O3B Ni1 O2A 99.9(3) . .
O3B Ni1 O2A 80.1(3) 2_656 .
O3B Ni1 O2A 80.1(3) . 2_656
O3B Ni1 O2A 99.9(3) 2_656 2_656
O2A Ni1 O2A 180.0 . 2_656
O3B Ni1 O1A 92.4(4) . .
O3B Ni1 O1A 87.6(4) 2_656 .
O2A Ni1 O1A 90.83(13) . .
O2A Ni1 O1A 89.17(13) 2_656 .
O3B Ni1 O1A 87.6(4) . 2_656
O3B Ni1 O1A 92.4(4) 2_656 2_656
O2A Ni1 O1A 89.17(13) . 2_656
O2A Ni1 O1A 90.83(13) 2_656 2_656
O1A Ni1 O1A 180.0 . 2_656
O3B Ni1 O1B 91.8(3) . .
O3B Ni1 O1B 88.2(3) 2_656 .
O2A Ni1 O1B 58.28(11) . .
O2A Ni1 O1B 121.72(11) 2_656 .
O1A Ni1 O1B 33.14(11) . .
O1A Ni1 O1B 146.86(11) 2_656 .
O3B Ni1 O1B 88.2(3) . 2_656
O3B Ni1 O1B 91.8(3) 2_656 2_656
O2A Ni1 O1B 121.72(11) . 2_656
O2A Ni1 O1B 58.28(11) 2_656 2_656
O1A Ni1 O1B 146.86(11) . 2_656
O1A Ni1 O1B 33.14(11) 2_656 2_656
O1B Ni1 O1B 180.0 . 2_656
O3B Ni1 O2B 89.4(4) . .
O3B Ni1 O2B 90.6(4) 2_656 .
O2A Ni1 O2B 31.45(11) . .
O2A Ni1 O2B 148.55(11) 2_656 .
O1A Ni1 O2B 121.09(11) . .
O1A Ni1 O2B 58.91(11) 2_656 .
O1B Ni1 O2B 87.95(10) . .
O1B Ni1 O2B 92.05(10) 2_656 .
O3B Ni1 O2B 90.6(4) . 2_656
O3B Ni1 O2B 89.4(4) 2_656 2_656
O2A Ni1 O2B 148.55(11) . 2_656
O2A Ni1 O2B 31.45(11) 2_656 2_656
O1A Ni1 O2B 58.91(11) . 2_656
O1A Ni1 O2B 121.09(11) 2_656 2_656
O1B Ni1 O2B 92.05(10) . 2_656
O1B Ni1 O2B 87.95(10) 2_656 2_656
O2B Ni1 O2B 180.00(14) . 2_656
O3B Ni1 O3A 10.1(4) . .
O3B Ni1 O3A 169.9(4) 2_656 .
O2A Ni1 O3A 91.1(3) . .
O2A Ni1 O3A 88.9(3) 2_656 .
O1A Ni1 O3A 87.6(4) . .
O1A Ni1 O3A 92.4(4) 2_656 .
O1B Ni1 O3A 83.0(3) . .
O1B Ni1 O3A 97.0(3) 2_656 .
O2B Ni1 O3A 84.4(4) . .
O2B Ni1 O3A 95.6(4) 2_656 .
O3B Ni1 O3A 169.9(4) . 2_656
O3B Ni1 O3A 10.1(4) 2_656 2_656
O2A Ni1 O3A 88.9(3) . 2_656
O2A Ni1 O3A 91.1(3) 2_656 2_656
O1A Ni1 O3A 92.4(4) . 2_656
O1A Ni1 O3A 87.6(4) 2_656 2_656
O1B Ni1 O3A 97.0(3) . 2_656
O1B Ni1 O3A 83.0(3) 2_656 2_656
O2B Ni1 O3A 95.6(4) . 2_656
O2B Ni1 O3A 84.4(4) 2_656 2_656
O3A Ni1 O3A 180.000(1) . 2_656
O1A S1A C1A 105.5(3) . .
O1A S1A C2A 104.8(2) . .
C1A S1A C2A 99.4(3) . .
O2A S2A C4A 103.4(3) . .
O2A S2A C3A 104.7(2) . .
C4A S2A C3A 97.5(4) . .
O3A S3A C5A 103.4(8) . .
O3A S3A C6A 103.1(6) . .
C5A S3A C6A 100.0(6) . .
S1A O1A Ni1 120.23(17) . .
S2A O2A Ni1 115.94(19) . .
S3A O3A Ni1 117.1(7) . .
S1A C1A H1A 109.5 . .
S1A C1A H1B 109.5 . .
H1A C1A H1B 109.5 . .
S1A C1A H1C 109.5 . .
H1A C1A H1C 109.5 . .
H1B C1A H1C 109.5 . .
S1A C2A H2A 109.5 . .
S1A C2A H2B 109.5 . .
H2A C2A H2B 109.5 . .
S1A C2A H2C 109.5 . .
H2A C2A H2C 109.5 . .
H2B C2A H2C 109.5 . .
S2A C3A H3A 109.5 . .
S2A C3A H3B 109.5 . .
H3A C3A H3B 109.5 . .
S2A C3A H3C 109.5 . .
H3A C3A H3C 109.5 . .
H3B C3A H3C 109.5 . .
S2A C4A H4A 109.5 . .
S2A C4A H4B 109.5 . .
H4A C4A H4B 109.5 . .
S2A C4A H4C 109.5 . .
H4A C4A H4C 109.5 . .
H4B C4A H4C 109.5 . .
S3A C5A H5A 109.5 . .
S3A C5A H5B 109.5 . .
H5A C5A H5B 109.5 . .
S3A C5A H5C 109.5 . .
H5A C5A H5C 109.5 . .
H5B C5A H5C 109.5 . .
S3A C6A H6A 109.5 . .
S3A C6A H6B 109.5 . .
H6A C6A H6B 109.5 . .
S3A C6A H6C 109.5 . .
H6A C6A H6C 109.5 . .
H6B C6A H6C 109.5 . .
O1B S1B C1B 105.5(2) . .
O1B S1B C2B 103.0(2) . .
C1B S1B C2B 100.1(3) . .
O2B S2B C4B 103.93(19) . .
O2B S2B C3B 105.1(2) . .
C4B S2B C3B 97.9(2) . .
O3B S3B C6B 105.0(5) . .
O3B S3B C5B 105.9(7) . .
C6B S3B C5B 99.1(5) . .
S1B O1B Ni1 120.29(15) . .
S2B O2B Ni1 119.48(15) . .
S3B O3B Ni1 120.8(7) . .
S1B C1B H1D 109.5 . .
S1B C1B H1E 109.5 . .
H1D C1B H1E 109.5 . .
S1B C1B H1F 109.5 . .
H1D C1B H1F 109.5 . .
H1E C1B H1F 109.5 . .
S1B C2B H2D 109.5 . .
S1B C2B H2E 109.5 . .
H2D C2B H2E 109.5 . .
S1B C2B H2F 109.5 . .
H2D C2B H2F 109.5 . .
H2E C2B H2F 109.5 . .
S2B C3B H3D 109.5 . .
S2B C3B H3E 109.5 . .
H3D C3B H3E 109.5 . .
S2B C3B H3F 109.5 . .
H3D C3B H3F 109.5 . .
H3E C3B H3F 109.5 . .
S2B C4B H4D 109.5 . .
S2B C4B H4E 109.5 . .
H4D C4B H4E 109.5 . .
S2B C4B H4F 109.5 . .
H4D C4B H4F 109.5 . .
H4E C4B H4F 109.5 . .
S3B C5B H5D 109.5 . .
S3B C5B H5E 109.5 . .
H5D C5B H5E 109.5 . .
S3B C5B H5F 109.5 . .
H5D C5B H5F 109.5 . .
H5E C5B H5F 109.5 . .
S3B C6B H6D 109.5 . .
S3B C6B H6E 109.5 . .
H6D C6B H6E 109.5 . .
S3B C6B H6F 109.5 . .
H6D C6B H6F 109.5 . .
H6E C6B H6F 109.5 . .
C7 B1 C13 111.40(19) . .
C7 B1 C19 107.65(18) . .
C13 B1 C19 108.80(17) . .
C7 B1 C25 111.28(17) . .
C13 B1 C25 106.91(17) . .
C19 B1 C25 110.81(19) . .
C12 C7 C8 114.6(2) . .
C12 C7 B1 126.3(2) . .
C8 C7 B1 119.1(2) . .
C9 C8 C7 123.5(3) . .
C9 C8 H8A 118.2 . .
C7 C8 H8A 118.2 . .
C10 C9 C8 119.9(3) . .
C10 C9 H9A 120.1 . .
C8 C9 H9A 120.1 . .
C11 C10 C9 118.9(3) . .
C11 C10 H10A 120.6 . .
C9 C10 H10A 120.6 . .
C10 C11 C12 120.6(3) . .
C10 C11 H11A 119.7 . .
C12 C11 H11A 119.7 . .
C7 C12 C11 122.5(3) . .
C7 C12 H12A 118.7 . .
C11 C12 H12A 118.7 . .
C18 C13 C14 114.7(2) . .
C18 C13 B1 124.1(2) . .
C14 C13 B1 121.1(2) . .
C15 C14 C13 123.5(2) . .
C15 C14 H14A 118.3 . .
C13 C14 H14A 118.3 . .
C16 C15 C14 119.7(2) . .
C16 C15 H15A 120.1 . .
C14 C15 H15A 120.1 . .
C17 C16 C15 118.8(2) . .
C17 C16 H16A 120.6 . .
C15 C16 H16A 120.6 . .
C16 C17 C18 120.8(2) . .
C16 C17 H17A 119.6 . .
C18 C17 H17A 119.6 . .
C17 C18 C13 122.4(2) . .
C17 C18 H18A 118.8 . .
C13 C18 H18A 118.8 . .
C24 C19 C20 115.5(2) . .
C24 C19 B1 125.30(19) . .
C20 C19 B1 119.2(2) . .
C21 C20 C19 122.3(2) . .
C21 C20 H20A 118.9 . .
C19 C20 H20A 118.9 . .
C22 C21 C20 120.5(2) . .
C22 C21 H21A 119.8 . .
C20 C21 H21A 119.8 . .
C21 C22 C23 119.0(2) . .
C21 C22 H22A 120.5 . .
C23 C22 H22A 120.5 . .
C22 C23 C24 119.9(3) . .
C22 C23 H23A 120.0 . .
C24 C23 H23A 120.0 . .
C19 C24 C23 122.9(2) . .
C19 C24 H24A 118.6 . .
C23 C24 H24A 118.6 . .
C30 C25 C26 114.95(19) . .
C30 C25 B1 125.5(2) . .
C26 C25 B1 119.55(18) . .
C27 C26 C25 122.9(2) . .
C27 C26 H26A 118.6 . .
C25 C26 H26A 118.6 . .
C26 C27 C28 120.2(2) . .
C26 C27 H27A 119.9 . .
C28 C27 H27A 119.9 . .
C29 C28 C27 119.2(2) . .
C29 C28 H28A 120.4 . .
C27 C28 H28A 120.4 . .
C28 C29 C30 120.0(2) . .
C28 C29 H29A 120.0 . .
C30 C29 H29A 120.0 . .
C29 C30 C25 122.8(2) . .
C29 C30 H30A 118.6 . .
C25 C30 H30A 118.6 . .

loop_
_geom_bond_atom_site_label_1
_geom_bond_atom_site_label_2
_geom_bond_distance
_geom_bond_site_symmetry_2
Ni1 O3B 2.030(15) .
Ni1 O3B 2.030(15) 2_656
Ni1 O2A 2.040(3) .
Ni1 O2A 2.040(3) 2_656
Ni1 O1A 2.044(3) .
Ni1 O1A 2.044(3) 2_656
Ni1 O1B 2.063(2) .
Ni1 O1B 2.063(2) 2_656
Ni1 O2B 2.063(2) .
Ni1 O2B 2.063(2) 2_656
Ni1 O3A 2.098(15) .
Ni1 O3A 2.098(14) 2_656
S1A O1A 1.518(3) .
S1A C1A 1.761(7) .
S1A C2A 1.783(5) .
S2A O2A 1.549(3) .
S2A C4A 1.766(5) .
S2A C3A 1.780(6) .
S3A O3A 1.509(8) .
S3A C5A 1.767(10) .
S3A C6A 1.775(5) .
C1A H1A 0.9800 .
C1A H1B 0.9800 .
C1A H1C 0.9800 .
C2A H2A 0.9800 .
C2A H2B 0.9800 .
C2A H2C 0.9800 .
C3A H3A 0.9800 .
C3A H3B 0.9800 .
C3A H3C 0.9800 .
C4A H4A 0.9800 .
C4A H4B 0.9800 .
C4A H4C 0.9800 .
C5A H5A 0.9800 .
C5A H5B 0.9800 .
C5A H5C 0.9800 .
C6A H6A 0.9800 .
C6A H6B 0.9800 .
C6A H6C 0.9800 .
S1B O1B 1.528(3) .
S1B C1B 1.765(6) .
S1B C2B 1.790(5) .
S2B O2B 1.528(3) .
S2B C4B 1.761(4) .
S2B C3B 1.785(5) .
S3B O3B 1.549(10) .
S3B C6B 1.769(4) .
S3B C5B 1.780(12) .
C1B H1D 0.9800 .
C1B H1E 0.9800 .
C1B H1F 0.9800 .
C2B H2D 0.9800 .
C2B H2E 0.9800 .
C2B H2F 0.9800 .
C3B H3D 0.9800 .
C3B H3E 0.9800 .
C3B H3F 0.9800 .
C4B H4D 0.9800 .
C4B H4E 0.9800 .
C4B H4F 0.9800 .
C5B H5D 0.9800 .
C5B H5E 0.9800 .
C5B H5F 0.9800 .
C6B H6D 0.9800 .
C6B H6E 0.9800 .
C6B H6F 0.9800 .
B1 C7 1.641(4) .
B1 C13 1.645(3) .
B1 C19 1.646(3) .
B1 C25 1.649(3) .
C7 C12 1.387(4) .
C7 C8 1.404(3) .
C8 C9 1.387(4) .
C8 H8A 0.9500 .
C9 C10 1.376(4) .
C9 H9A 0.9500 .
C10 C11 1.370(5) .
C10 H10A 0.9500 .
C11 C12 1.404(4) .
C11 H11A 0.9500 .
C12 H12A 0.9500 .
C13 C18 1.398(3) .
C13 C14 1.398(3) .
C14 C15 1.391(3) .
C14 H14A 0.9500 .
C15 C16 1.382(4) .
C15 H15A 0.9500 .
C16 C17 1.372(4) .
C16 H16A 0.9500 .
C17 C18 1.396(3) .
C17 H17A 0.9500 .
C18 H18A 0.9500 .
C19 C24 1.392(3) .
C19 C20 1.409(3) .
C20 C21 1.389(4) .
C20 H20A 0.9500 .
C21 C22 1.384(4) .
C21 H21A 0.9500 .
C22 C23 1.384(4) .
C22 H22A 0.9500 .
C23 C24 1.398(3) .
C23 H23A 0.9500 .
C24 H24A 0.9500 .
C25 C30 1.400(3) .
C25 C26 1.409(3) .
C26 C27 1.381(3) .
C26 H26A 0.9500 .
C27 C28 1.384(3) .
C27 H27A 0.9500 .
C28 C29 1.379(3) .
C28 H28A 0.9500 .
C29 C30 1.394(3) .
C29 H29A 0.9500 .
C30 H30A 0.9500 .
